data_2007653
loop_
_publ_author_name
'Alessandra Forni'

_publ_section_title
;
 Two Diastereoisomers of
 2-(Benzenesulfonyl)-5-benzoyl-1-oxo-3-phenyl-2,5-diazaspiro[3.4]octan-7-yl
 Acetate
;
_journal_issue 9
_journal_name_full 'Acta Crystallographica Section C'
_journal_page_first 1320
_journal_page_last 1322
_journal_paper_doi 10.1107/S0108270198003436
_journal_volume 54
_journal_year 1998
_chemical_formula_moiety 'C27 H24 N2 O6 S'
_chemical_formula_sum 'C27 H24 N2 O6 S'
_chemical_formula_weight 504.54
_chemical_melting_point 180
_chemical_name_systematic
;
 (3R,4S,7R)-7-acetoxy-2-(benzensulphonyl)-5-benzyloxy-3-phenyl
-2,5-diazaspiro[3,4]octan-1-one
;
_space_group_IT_number 19
_symmetry_cell_setting orthorhombic
_symmetry_space_group_name_Hall 'P 2ac 2ab'
_symmetry_space_group_name_H-M 'P 21 21 21'
_audit_creation_method SHELXL
_cell_angle_alpha 90.00
_cell_angle_beta 90.00
_cell_angle_gamma 90.00
_cell_formula_units_Z 4
_cell_length_a 6.2370(10)
_cell_length_b 18.928(2)
_cell_length_c 21.321(3)
_cell_measurement_reflns_used 27
_cell_measurement_temperature 293(2)
_cell_measurement_theta_max 7.51
_cell_measurement_theta_min 2.35
_cell_volume 2517.0(6)
_computing_cell_refinement XSCANS
_computing_data_collection 'XSCANS (Fait, 1991)'
_computing_data_reduction XSCANS
_computing_molecular_graphics 'ORTEPII (Johnson, 1976)'
_computing_publication_material
;
SHELXL93 and PARSTCIF (Nardelli, 1991).
Molecular parameters were calculated by PARST (Nardelli, 1983, 1995)
;
_computing_structure_refinement 'SHELXL93 (Sheldrick, 1993)'
_computing_structure_solution 'SIR92 (Altomare et al., 1994)'
_diffrn_ambient_temperature 293(2)
_diffrn_measurement_device 'Siemens P4'
_diffrn_measurement_method '\w/2\q scans'
_diffrn_radiation_monochromator graphite
_diffrn_radiation_source 'fine-focus sealed tube'
_diffrn_radiation_type MoK\a
_diffrn_radiation_wavelength 0.71073
_diffrn_reflns_av_R_equivalents 0.025
_diffrn_reflns_av_sigmaI/netI 0.083
_diffrn_reflns_limit_h_max 6
_diffrn_reflns_limit_h_min 0
_diffrn_reflns_limit_k_max 20
_diffrn_reflns_limit_k_min 0
_diffrn_reflns_limit_l_max 23
_diffrn_reflns_limit_l_min -23
_diffrn_reflns_number 3978
_diffrn_reflns_theta_max 23.00
_diffrn_reflns_theta_min 1.91
_diffrn_standards_decay_% <4
_diffrn_standards_interval_count 97
_diffrn_standards_number 3
_exptl_absorpt_coefficient_mu 0.173
_exptl_absorpt_correction_type none
_exptl_crystal_colour colourless
_exptl_crystal_density_diffrn 1.331
_exptl_crystal_density_method 'not measured'
_exptl_crystal_description needle
_exptl_crystal_F_000 1056
_exptl_crystal_size_max 0.52
_exptl_crystal_size_mid 0.22
_exptl_crystal_size_min 0.10
_refine_diff_density_max 0.176
_refine_diff_density_min -0.161
_refine_ls_abs_structure_details 'Flack (1983)'
_refine_ls_abs_structure_Flack 0.09(14)
_refine_ls_extinction_method none
_refine_ls_goodness_of_fit_all 1.013
_refine_ls_goodness_of_fit_obs 1.089
_refine_ls_hydrogen_treatment noref
_refine_ls_matrix_type full
_refine_ls_number_parameters 325
_refine_ls_number_reflns 3492
_refine_ls_number_restraints 0
_refine_ls_restrained_S_all 1.013
_refine_ls_restrained_S_obs 1.089
_refine_ls_R_factor_all 0.101
_refine_ls_R_factor_obs .052
_refine_ls_shift/esd_max 0.007
_refine_ls_shift/esd_mean 0.001
_refine_ls_structure_factor_coef Fsqd
_refine_ls_weighting_details 'w = 1/[\s^2^(Fo^2^)+(0.0321P)^2^] where P = (Fo^2^+2Fc^2^)/3'
_refine_ls_weighting_scheme calc
_refine_ls_wR_factor_all 0.099
_refine_ls_wR_factor_obs .083
_reflns_number_observed 2256
_reflns_number_total 3492
_reflns_observed_criterion I>2\s(I)
_cod_data_source_file na1356.cif
_cod_data_source_block 2
_cod_depositor_comments
;
The following automatic conversions were performed:
'_symmetry_cell_setting' value 'Orthorhombic' changed to 'orthorhombic'
according to '/home/saulius/struct/CIF-dictionaries/cif_core.dic'
dictionary named 'cif_core.dic' version 2.4.1 from 2010-06-29.

Automatic conversion script
Id: cif_fix_enum 1527 2010-12-29 10:47:43Z saulius 

The following automatic conversions were performed:

'_symmetry_cell_setting' value 'Orthorhombic' changed to
'orthorhombic' according to
/home/saulius/struct/CIF-dictionaries/cif_core.dic dictionary named
'cif_core.dic' version 2.4.1 from 2010-06-29.

Automatic conversion script
Id: cif_fix_values 1715 2011-07-08 13:25:40Z adriana 

The following automatic conversions were performed:

'_refine_ls_weighting_scheme' value 'calc w =
1/[\s^2^(Fo^2^)+(0.0321P)^2^] where P = (Fo^2^+2Fc^2^)/3' was changed
to 'calc'. New tag '_refine_ls_weighting_details' was created. The
value of the new tag was set to 'w = 1/[\s^2^(Fo^2^)+(0.0321P)^2^]
where P = (Fo^2^+2Fc^2^)/3'.

Automatic conversion script
Id: cif_fix_values 3143 2015-03-26 13:38:13Z robertas 
;
_cod_database_code 2007653

loop_
_symmetry_equiv_pos_as_xyz
'x, y, z'
'-x+1/2, -y, z+1/2'
'-x, y+1/2, -z+1/2'
'x+1/2, -y+1/2, -z'

loop_
_atom_site_aniso_label
_atom_site_aniso_U_11
_atom_site_aniso_U_22
_atom_site_aniso_U_33
_atom_site_aniso_U_12
_atom_site_aniso_U_13
_atom_site_aniso_U_23
C1 .031(3) .053(3) .042(3) .001(3) -.004(2) .008(3)
N2 .033(2) .055(3) .038(2) -.005(2) .000(2) -.004(2)
C3 .030(3) .048(3) .040(3) .005(3) .001(2) -.003(2)
C4 .032(2) .041(3) .038(2) -.003(3) .003(2) -.002(2)
N5 .043(2) .041(2) .033(2) .005(2) .004(2) .002(2)
C6 .054(3) .047(3) .055(3) .013(3) .019(3) .004(3)
C7 .061(4) .052(4) .060(3) .010(3) .010(3) -.005(3)
C8 .036(3) .041(3) .054(3) -.003(2) .000(2) .000(2)
C9 .047(3) .042(3) .046(3) -.007(3) -.008(3) .006(2)
O10 .045(2) .074(2) .055(2) .023(2) .011(2) .010(2)
C11 .053(3) .031(3) .041(3) .009(3) .002(3) .001(2)
C12 .054(4) .061(4) .054(3) -.010(3) .009(3) .012(3)
C13 .072(4) .072(4) .075(4) -.010(4) .012(4) .021(3)
C14 .090(5) .083(5) .054(3) .003(4) .003(4) .023(3)
C15 .089(5) .088(5) .058(4) .016(4) -.013(4) .018(3)
C16 .061(4) .072(4) .058(3) -.001(3) -.006(3) .012(3)
O17 .094(3) .062(2) .056(2) -.006(2) -.007(2) -.010(2)
C18 .201(10) .072(5) .047(4) .001(6) .001(6) -.012(4)
O19 .240(7) .115(4) .074(3) .032(5) .035(4) -.030(3)
C20 .232(10) .134(7) .087(5) -.059(8) -.069(6) -.012(5)
O21 .037(2) .084(3) .057(2) -.017(2) .000(2) -.002(2)
S22 .0425(8) .0843(10) .0432(7) -.0064(8) .0068(7) -.0028(8)
O23 .078(3) .100(3) .052(2) -.009(3) .008(2) -.031(2)
O24 .034(2) .121(3) .066(2) -.005(2) .010(2) .011(2)
C25 .052(3) .081(4) .038(3) -.010(3) -.006(3) .015(3)
C26 .099(5) .077(4) .079(4) -.031(4) -.026(4) .021(4)
C27 .155(8) .059(5) .135(6) -.018(5) -.018(6) .038(5)
C28 .137(9) .135(8) .149(8) .022(7) -.012(7) .089(7)
C29 .084(6) .136(7) .108(6) -.011(6) -.019(5) .056(6)
C30 .064(4) .099(5) .062(4) -.009(4) -.001(3) .023(3)
C31 .041(3) .041(3) .044(3) .000(3) -.009(2) -.009(2)
C32 .044(3) .051(4) .080(4) -.006(3) -.004(3) .007(3)
C33 .076(4) .064(4) .105(5) -.021(4) -.013(4) .016(4)
C34 .117(6) .053(4) .104(5) -.020(5) -.043(5) .002(4)
C35 .105(6) .045(4) .106(5) .027(4) -.021(5) -.016(3)
C36 .063(4) .056(4) .066(4) .006(3) .002(3) -.007(3)

loop_
_atom_site_label
_atom_site_fract_x
_atom_site_fract_y
_atom_site_fract_z
_atom_site_U_iso_or_equiv
_atom_site_thermal_displace_type
_atom_site_calc_flag
_atom_site_refinement_flags
_atom_site_occupancy
_atom_site_disorder_group
_atom_site_type_symbol
C1 -.0929(7) .8217(2) .7496(2) .0423(12) Uani d . 1 . C
N2 -.0635(5) .8617(2) .8054(2) .0422(10) Uani d . 1 . N
C3 .1687(7) .8787(2) .7906(2) .0394(12) Uani d . 1 . C
H3 .2661(7) .8553(2) .8201(2) .047 Uiso calc R 1 . H
C4 .1400(6) .8339(2) .7291(2) .0371(11) Uani d . 1 . C
N5 .1797(6) .8672(2) .66911(15) .0389(10) Uani d . 1 . N
C6 .3407(8) .8275(2) .6330(2) .0523(12) Uani d . 1 . C
H6A .4842(8) .8451(2) .6408(2) .063 Uiso calc R 1 . H
H6B .3114(8) .8296(2) .5883(2) .063 Uiso calc R 1 . H
C7 .3134(9) .7533(2) .6579(2) .0579(14) Uani d . 1 . C
H7 .4409(9) .7241(2) .6508(2) .070 Uiso calc R 1 . H
C8 .2689(7) .7647(2) .7269(2) .0436(12) Uani d . 1 . C
H8A .4016(7) .7692(2) .7503(2) .052 Uiso calc R 1 . H
H8B .1863(7) .7259(2) .7441(2) .052 Uiso calc R 1 . H
C9 .0337(9) .9139(2) .6453(2) .0451(13) Uani d . 1 . C
O10 -.1294(5) .9287(2) .67473(14) .0581(10) Uani d . 1 . O
C11 .0860(8) .9467(2) .5833(2) .0418(12) Uani d . 1 . C
C12 .2814(8) .9779(2) .5719(2) .0563(14) Uani d . 1 . C
H12 .3901(8) .9754(2) .6017(2) .068 Uiso calc R 1 . H
C13 .3151(10) 1.0130(3) .5157(3) .073(2) Uani d . 1 . C
H13 .4458(10) 1.0350(3) .5081(3) .088 Uiso calc R 1 . H
C14 .1564(11) 1.0153(3) .4713(2) .075(2) Uani d . 1 . C
H14 .1810(11) 1.0382(3) .4334(2) .090 Uiso calc R 1 . H
C15 -.0375(11) .9841(3) .4823(3) .078(2) Uani d . 1 . C
H15 -.1447(11) .9859(3) .4520(3) .094 Uiso calc R 1 . H
C16 -.0746(9) .9495(3) .5393(2) .064(2) Uani d . 1 . C
H16 -.2067(9) .9286(3) .5472(2) .076 Uiso calc R 1 . H
O17 .1213(6) .7211(2) .6329(2) .0704(11) Uani d . 1 . O
C18 .1310(18) .6940(4) .5755(3) .107(3) Uani d . 1 . C
O19 .2921(12) .6971(3) .5442(2) .143(2) Uani d . 1 . O
C20 -.0804(14) .6661(4) .5545(3) .151(4) Uani d . 1 . C
H20A -.1817(14) .6696(4) .5883(3) .226 Uiso calc R 1 . H
H20B -.0653(14) .6175(4) .5423(3) .226 Uiso calc R 1 . H
H20C -.1307(14) .6932(4) .5194(3) .226 Uiso calc R 1 . H
O21 -.2374(5) .7855(2) .73301(15) .0593(10) Uani d . 1 . O
S22 -.1571(2) .84097(8) .87548(6) .0567(4) Uani d . 1 . S
O23 -.0794(6) .8938(2) .91725(15) .0767(12) Uani d . 1 . O
O24 -.3808(5) .8281(2) .86748(15) .0736(11) Uani d . 1 . O
C25 -.0308(9) .7604(3) .8923(2) .0568(15) Uani d . 1 . C
C26 -.1132(10) .6983(3) .8684(3) .085(2) Uani d . 1 . C
H26 -.2424(10) .6980(3) .8466(3) .102 Uiso calc R 1 . H
C27 .0021(15) .6359(4) .8777(4) .116(3) Uani d . 1 . C
H27 -.0507(15) .5933(4) .8624(4) .140 Uiso calc R 1 . H
C28 .1915(17) .6376(5) .9091(4) .140(4) Uani d . 1 . C
H28 .2683(17) .5960(5) .9148(4) .168 Uiso calc R 1 . H
C29 .2704(13) .6988(5) .9324(3) .110(3) Uani d . 1 . C
H29 .3987(13) .6982(5) .9546(3) .132 Uiso calc R 1 . H
C30 .1649(10) .7622(4) .9238(2) .075(2) Uani d . 1 . C
H30 .2221(10) .8044(4) .9386(2) .090 Uiso calc R 1 . H
C31 .2216(8) .9554(2) .7838(2) .0417(12) Uani d . 1 . C
C32 .4261(8) .9715(3) .7625(2) .0582(15) Uani d . 1 . C
H32 .5229(8) .9352(3) .7545(2) .070 Uiso calc R 1 . H
C33 .4878(10) 1.0411(3) .7529(3) .082(2) Uani d . 1 . C
H33 .6228(10) 1.0516(3) .7369(3) .098 Uiso calc R 1 . H
C34 .3473(14) 1.0940(3) .7675(3) .091(2) Uani d . 1 . C
H34 .3888(14) 1.1409(3) .7627(3) .110 Uiso calc R 1 . H
C35 .1460(13) 1.0786(3) .7890(3) .085(2) Uani d . 1 . C
H35 .0512(13) 1.1150(3) .7983(3) .102 Uiso calc R 1 . H
C36 .0823(9) 1.0086(3) .7970(2) .0615(15) Uani d . 1 . C
H36 -.0550(9) .9983(3) .8113(2) .074 Uiso calc R 1 . H

loop_
_atom_type_symbol
_atom_type_description
_atom_type_scat_dispersion_real
_atom_type_scat_dispersion_imag
_atom_type_scat_source
C C 0.0033 0.0016 'International Tables Vol C Tables 4.2.6.8 and 6.1.1.4'
H H 0.0000 0.0000 'International Tables Vol C Tables 4.2.6.8 and 6.1.1.4'
N N 0.0061 0.0033 'International Tables Vol C Tables 4.2.6.8 and 6.1.1.4'
O O 0.0106 0.0060 'International Tables Vol C Tables 4.2.6.8 and 6.1.1.4'
S S 0.1246 0.1234 'International Tables Vol C Tables 4.2.6.8 and 6.1.1.4'

loop_
_geom_angle_atom_site_label_1
_geom_angle_atom_site_label_2
_geom_angle_atom_site_label_3
_geom_angle
_geom_angle_publ_flag
O21 C1 N2 130.9(4) no
O21 C1 C4 136.2(4) no
N2 C1 C4 92.0(3) no
C1 N2 C3 93.6(3) no
C1 N2 S22 125.7(3) no
C3 N2 S22 125.1(3) no
C31 C3 N2 115.8(4) no
C31 C3 C4 117.8(3) no
N2 C3 C4 87.2(3) no
C31 C3 H3 111.3(2) no
N2 C3 H3 111.3(2) no
C4 C3 H3 111.3(2) no
N5 C4 C1 118.6(4) no
N5 C4 C8 104.8(3) no
C1 C4 C8 112.0(4) no
N5 C4 C3 118.9(3) no
C1 C4 C3 87.2(3) no
C8 C4 C3 115.2(3) no
C9 N5 C4 119.7(4) no
C9 N5 C6 126.2(4) no
C4 N5 C6 110.9(3) no
N5 C6 C7 102.4(4) no
N5 C6 H6A 111.3(2) no
C7 C6 H6A 111.3(3) no
N5 C6 H6B 111.3(2) no
C7 C6 H6B 111.3(2) no
H6A C6 H6B 109.2 no
O17 C7 C6 110.8(4) no
O17 C7 C8 105.5(4) no
C6 C7 C8 103.3(4) no
O17 C7 H7 112.2(2) no
C6 C7 H7 112.2(3) no
C8 C7 H7 112.2(3) no
C7 C8 C4 104.3(3) no
C7 C8 H8A 110.9(3) no
C4 C8 H8A 110.9(2) no
C7 C8 H8B 110.9(2) no
C4 C8 H8B 110.9(2) no
H8A C8 H8B 108.9 no
O10 C9 N5 120.6(4) no
O10 C9 C11 122.5(5) no
N5 C9 C11 116.8(4) no
C16 C11 C12 120.6(4) no
C16 C11 C9 117.4(5) no
C12 C11 C9 121.8(5) no
C11 C12 C13 119.5(5) no
C11 C12 H12 120.3(3) no
C13 C12 H12 120.3(3) no
C14 C13 C12 120.2(5) no
C14 C13 H13 119.9(3) no
C12 C13 H13 119.9(3) no
C15 C14 C13 120.4(5) no
C15 C14 H14 119.8(3) no
C13 C14 H14 119.8(3) no
C14 C15 C16 119.8(5) no
C14 C15 H15 120.1(3) no
C16 C15 H15 120.1(4) no
C11 C16 C15 119.4(5) no
C11 C16 H16 120.3(3) no
C15 C16 H16 120.3(4) no
C18 O17 C7 117.7(6) no
O19 C18 O17 121.9(9) no
O19 C18 C20 126.0(7) no
O17 C18 C20 111.9(8) no
C18 C20 H20A 109.5(4) no
C18 C20 H20B 109.5(4) no
H20A C20 H20B 109.5 no
C18 C20 H20C 109.5(4) no
H20A C20 H20C 109.5 no
H20B C20 H20C 109.5 no
O23 S22 O24 121.8(2) no
O23 S22 N2 106.2(2) no
O24 S22 N2 106.1(2) no
O23 S22 C25 109.3(2) no
O24 S22 C25 108.4(3) no
N2 S22 C25 103.5(2) no
C26 C25 C30 121.6(6) no
C26 C25 S22 119.8(4) no
C30 C25 S22 118.1(5) no
C25 C26 C27 118.4(6) no
C25 C26 H26 120.8(4) no
C27 C26 H26 120.8(4) no
C28 C27 C26 119.8(8) no
C28 C27 H27 120.1(6) no
C26 C27 H27 120.1(4) no
C29 C28 C27 121.2(9) no
C29 C28 H28 119.4(6) no
C27 C28 H28 119.4(6) no
C28 C29 C30 121.5(8) no
C28 C29 H29 119.2(6) no
C30 C29 H29 119.2(4) no
C29 C30 C25 117.4(6) no
C29 C30 H30 121.3(4) no
C25 C30 H30 121.3(4) no
C36 C31 C32 119.5(5) no
C36 C31 C3 123.9(4) no
C32 C31 C3 116.6(4) no
C33 C32 C31 120.8(5) no
C33 C32 H32 119.6(4) no
C31 C32 H32 119.6(3) no
C34 C33 C32 119.0(6) no
C34 C33 H33 120.5(4) no
C32 C33 H33 120.5(4) no
C33 C34 C35 120.5(6) no
C33 C34 H34 119.7(4) no
C35 C34 H34 119.7(4) no
C34 C35 C36 120.4(6) no
C34 C35 H35 119.8(4) no
C36 C35 H35 119.8(4) no
C31 C36 C35 119.8(5) no
C31 C36 H36 120.1(3) no
C35 C36 H36 120.1(4) no

loop_
_geom_bond_atom_site_label_1
_geom_bond_atom_site_label_2
_geom_bond_site_symmetry_2
_geom_bond_distance
_geom_bond_publ_flag
C1 O21 . 1.185(5) yes
C1 N2 . 1.422(5) yes
C1 C4 . 1.535(6) yes
N2 C3 . 1.516(5) yes
N2 S22 . 1.652(3) no
C3 C31 . 1.497(6) no
C3 C4 . 1.571(5) yes
C3 H3 . .98 no
C4 N5 . 1.447(5) yes
C4 C8 . 1.538(5) yes
N5 C9 . 1.367(5) no
N5 C6 . 1.472(5) yes
C6 C7 . 1.511(5) yes
C6 H6A . .97 no
C6 H6B . .97 no
C7 O17 . 1.446(5) no
C7 C8 . 1.513(5) yes
C7 H7 . .98 no
C8 H8A . .97 no
C8 H8B . .97 no
C9 O10 . 1.228(5) no
C9 C11 . 1.496(6) no
C11 C16 . 1.374(6) no
C11 C12 . 1.375(6) no
C12 C13 . 1.386(6) no
C12 H12 . .93 no
C13 C14 . 1.371(7) no
C13 H13 . .93 no
C14 C15 . 1.367(7) no
C14 H14 . .93 no
C15 C16 . 1.399(6) no
C15 H15 . .93 no
C16 H16 . .93 no
O17 C18 . 1.329(7) no
C18 O19 . 1.208(10) no
C18 C20 . 1.489(11) no
C20 H20A . .96 no
C20 H20B . .96 no
C20 H20C . .96 no
S22 O23 . 1.424(3) no
S22 O24 . 1.427(3) no
S22 C25 . 1.753(5) no
C25 C26 . 1.381(7) no
C25 C30 . 1.394(7) no
C26 C27 . 1.398(8) no
C26 H26 . .93 no
C27 C28 . 1.359(10) no
C27 H27 . .93 no
C28 C29 . 1.353(10) no
C28 H28 . .93 no
C29 C30 . 1.380(8) no
C29 H29 . .93 no
C30 H30 . .93 no
C31 C36 . 1.359(6) no
C31 C32 . 1.388(6) no
C32 C33 . 1.387(7) no
C32 H32 . .93 no
C33 C34 . 1.367(8) no
C33 H33 . .93 no
C34 C35 . 1.368(8) no
C34 H34 . .93 no
C35 C36 . 1.394(7) no
C35 H35 . .93 no
C36 H36 . .93 no

loop_
_geom_torsion_atom_site_label_1
_geom_torsion_atom_site_label_2
_geom_torsion_atom_site_label_3
_geom_torsion_atom_site_label_4
_geom_torsion
_geom_torsion_publ_flag
O21 C1 N2 C3 171.3(5) no
C4 C1 N2 C3 0.6(3) no
O21 C1 N2 S22 32.2(7) no
C4 C1 N2 S22 -138.5(3) no
C1 N2 C3 C31 119.1(4) no
S22 N2 C3 C31 -101.4(4) no
C1 N2 C3 C4 -0.6(3) no
S22 N2 C3 C4 138.9(3) no
O21 C1 C4 N5 67.9(7) no
N2 C1 C4 N5 -122.3(4) no
O21 C1 C4 C8 -54.3(7) no
N2 C1 C4 C8 115.5(4) no
O21 C1 C4 C3 -170.4(6) no
N2 C1 C4 C3 -0.6(3) no
C31 C3 C4 N5 4.1(6) no
N2 C3 C4 N5 122.0(4) no
C31 C3 C4 C1 -117.3(4) no
N2 C3 C4 C1 0.5(3) no
C31 C3 C4 C8 129.6(4) no
N2 C3 C4 C8 -112.5(4) no
C1 C4 N5 C9 29.2(6) no
C8 C4 N5 C9 155.1(4) no
C3 C4 N5 C9 -74.6(5) no
C1 C4 N5 C6 -131.8(4) no
C8 C4 N5 C6 -6.0(4) no
C3 C4 N5 C6 124.4(4) no
C9 N5 C6 C7 -132.2(4) no
C4 N5 C6 C7 27.3(5) no
N5 C6 C7 O17 75.2(4) no
N5 C6 C7 C8 -37.3(5) no
O17 C7 C8 C4 -82.0(4) no
C6 C7 C8 C4 34.3(5) no
N5 C4 C8 C7 -17.9(4) no
C1 C4 C8 C7 111.9(4) no
C3 C4 C8 C7 -150.5(4) no
C4 N5 C9 O10 1.2(6) no
C6 N5 C9 O10 159.1(4) no
C4 N5 C9 C11 179.5(4) no
C6 N5 C9 C11 -22.6(6) no
O10 C9 C11 C16 -47.1(7) no
N5 C9 C11 C16 134.7(5) no
O10 C9 C11 C12 128.1(5) no
N5 C9 C11 C12 -50.2(6) no
C16 C11 C12 C13 0.7(7) no
C9 C11 C12 C13 -174.3(5) no
C11 C12 C13 C14 -1.4(8) no
C12 C13 C14 C15 1.1(9) no
C13 C14 C15 C16 -0.1(9) no
C12 C11 C16 C15 0.3(7) no
C9 C11 C16 C15 175.6(5) no
C14 C15 C16 C11 -0.6(8) no
C6 C7 O17 C18 80.6(5) no
C8 C7 O17 C18 -168.3(4) no
C7 O17 C18 O19 -1.6(10) no
C7 O17 C18 C20 -177.0(5) no
C1 N2 S22 O23 177.0(4) no
C3 N2 S22 O23 50.1(4) no
C1 N2 S22 O24 -52.0(4) no
C3 N2 S22 O24 -179.0(4) no
C1 N2 S22 C25 62.0(4) no
C3 N2 S22 C25 -64.9(4) no
O23 S22 C25 C26 165.1(4) no
O24 S22 C25 C26 30.3(5) no
N2 S22 C25 C26 -82.1(5) no
O23 S22 C25 C30 -22.0(4) no
O24 S22 C25 C30 -156.8(4) no
N2 S22 C25 C30 90.7(4) no
C30 C25 C26 C27 1.5(9) no
S22 C25 C26 C27 174.0(5) no
C25 C26 C27 C28 -0.6(10) no
C26 C27 C28 C29 0.7(13) no
C27 C28 C29 C30 -1.6(14) no
C28 C29 C30 C25 2.3(11) no
C26 C25 C30 C29 -2.3(8) no
S22 C25 C30 C29 -175.0(5) no
N2 C3 C31 C36 7.9(6) no
C4 C3 C31 C36 109.0(5) no
N2 C3 C31 C32 -172.0(4) no
C4 C3 C31 C32 -70.8(5) no
C36 C31 C32 C33 -1.7(7) no
C3 C31 C32 C33 178.2(4) no
C31 C32 C33 C34 2.8(8) no
C32 C33 C34 C35 -2.3(10) no
C33 C34 C35 C36 0.7(10) no
C32 C31 C36 C35 0.0(7) no
C3 C31 C36 C35 -179.8(5) no
C34 C35 C36 C31 0.5(9) no

loop_
_cod_related_entry_id
_cod_related_entry_database
_cod_related_entry_code
1 ChemSpider 9299123
